data_1008021
loop_
_publ_author_name
'Levy, J H'
'Taylor, J C'
'Wilson, P W'

_publ_section_title
;
The structure of uranium(III) triiodide by neutron diffraction
;
_journal_coden_ASTM ACBCAR
_journal_name_full 'Acta Crystallographica B (24,1968-38,1982)'
_journal_page_first 880
_journal_page_last 882
_journal_paper_doi 10.1107/S0567740875003986
_journal_volume 31
_journal_year 1975
_chemical_formula_structural 'U I3'
_chemical_formula_sum 'I3 U'
_chemical_name_systematic 'URANIUM(III) IODIDE'
_space_group_IT_number 63
_symmetry_cell_setting orthorhombic
_symmetry_Int_Tables_number 63
_symmetry_space_group_name_Hall '-C 2c 2c'
_symmetry_space_group_name_H-M 'C c m m'
_cell_angle_alpha 90
_cell_angle_beta 90
_cell_angle_gamma 90
_cell_formula_units_Z 4
_cell_length_a 14.011(16)
_cell_length_b 4.328(5)
_cell_length_c 10.005(11)
_cell_volume 606.7
_refine_ls_R_factor_all 0.15
_cod_database_code 1008021

loop_
_symmetry_equiv_pos_as_xyz
x,y,z
-x,y,-z
x,y,1/2-z
-x,y,1/2+z
-x,-y,-z
x,-y,z
-x,-y,1/2+z
x,-y,1/2-z
1/2+x,1/2+y,z
1/2-x,1/2+y,-z
1/2+x,1/2+y,1/2-z
1/2-x,1/2+y,1/2+z
1/2-x,1/2-y,-z
1/2+x,1/2-y,z
1/2-x,1/2-y,1/2+z
1/2+x,1/2-y,1/2-z

loop_
_atom_site_label
_atom_site_type_symbol
_atom_site_symmetry_multiplicity
_atom_site_Wyckoff_symbol
_atom_site_fract_x
_atom_site_fract_y
_atom_site_fract_z
_atom_site_occupancy
_atom_site_attached_hydrogens
_atom_site_calc_flag
U1 U3+ 4 c 0.2562(7) 0. 0.25 1. 0 d
I1 I1- 4 c -0.0789(9) 0. 0.25 1. 0 d
I2 I1- 8 f 0.3557(6) 0. -0.0661(8) 1. 0 d

loop_
_atom_type_symbol
_atom_type_oxidation_number
U3+ 3.000
I1- -1.000
